data_2013323
loop_
_publ_author_name
'Genorio, Bo\<stjan'
'Kobe, Jo\<ze'
'Giester, Gerald'
'Leban, Ivan'

_publ_section_title
;
 Cone and 1,3-alternate conformers of
 1,3-bis(ethoxycarbonylmethoxy)-2,4-dihydroxycalix[4]arene and
 1,2,3,4-tetrakis(ethoxycarbonylmethoxy)calix[4]arene
;
_journal_issue 4
_journal_name_full 'Acta Crystallographica Section C'
_journal_page_first o221
_journal_page_last o224
_journal_paper_doi 10.1107/S0108270103005298
_journal_volume 59
_journal_year 2003
_chemical_formula_iupac 'C44 H48 O12'
_chemical_formula_moiety 'C44 H48 O12'
_chemical_formula_sum 'C44 H48 O12'
_chemical_formula_weight 768.82
_chemical_melting_point 109.0(10)
_chemical_name_common
;
1,2,3,4-tetrakis(methoxycarbonylethoxy)calix[4]arene
;
_chemical_name_systematic
;
tetraethyl calix[4]arene-1,2,3,4-tetrayltetra(oxyacetate)
;
_space_group_IT_number 81
_symmetry_cell_setting tetragonal
_symmetry_space_group_name_Hall 'P -4'
_symmetry_space_group_name_H-M 'P -4'
_atom_sites_solution_hydrogens geom
_atom_sites_solution_primary direct
_atom_sites_solution_secondary difmap
_audit_creation_method SHELXL-97
_cell_angle_alpha 90.00
_cell_angle_beta 90.00
_cell_angle_gamma 90.00
_cell_formula_units_Z 1
_cell_length_a 12.0173(8)
_cell_length_b 12.0173(8)
_cell_length_c 7.6972(5)
_cell_measurement_reflns_used 5413
_cell_measurement_temperature 150(2)
_cell_measurement_theta_max 29.13
_cell_measurement_theta_min 1.00
_cell_volume 1111.59(13)
_computing_cell_refinement
;
DENZO and SCALEPACK (Otwinowski & Minor, 1997)
;
_computing_data_collection
;
COLLECT (Nonius, 1999)
;
_computing_data_reduction
;
DENZO and SCALEPACK (Otwinowski & Minor, 1997)
;
_computing_molecular_graphics
;
ORTEPII (Johnson, 1971), PLUTON (Spek, 1991),
PLATON (Spek, 2003; Farrugia, 2000),
ORTEP-3 (Farrugia, 1997), MERCURY (Bruno et al., 2002)
;
_computing_publication_material
;
SHELXL97 (Sheldrick, 1997), PARST (Nardelli, 1983 and 1995),
WinGX (Farrugia, 1999)
;
_computing_structure_refinement 'SHELXL97 (Sheldrick, 1997)'
_computing_structure_solution 'SHELXS86 (Sheldrick, 1986)'
_diffrn_ambient_temperature 150(2)
_diffrn_detector_area_resol_mean 0.055
_diffrn_measured_fraction_theta_full 0.983
_diffrn_measured_fraction_theta_max 0.983
_diffrn_measurement_device_type 'Nonius KappaCCD diffractometer'
_diffrn_measurement_method
;
\w scans
;
_diffrn_radiation_monochromator graphite
_diffrn_radiation_source 'fine-focus sealed tube'
_diffrn_radiation_type MoK\a
_diffrn_radiation_wavelength 0.71073
_diffrn_reflns_av_R_equivalents 0.0148
_diffrn_reflns_av_sigmaI/netI 0.0202
_diffrn_reflns_limit_h_max 16
_diffrn_reflns_limit_h_min 0
_diffrn_reflns_limit_k_max 11
_diffrn_reflns_limit_k_min -11
_diffrn_reflns_limit_l_max 10
_diffrn_reflns_limit_l_min -10
_diffrn_reflns_number 2991
_diffrn_reflns_theta_full 29.19
_diffrn_reflns_theta_max 29.19
_diffrn_reflns_theta_min 5.37
_exptl_absorpt_coefficient_mu 0.083
_exptl_absorpt_correction_type none
_exptl_crystal_colour colourless
_exptl_crystal_density_diffrn 1.148
_exptl_crystal_density_meas 1.10(5)
_exptl_crystal_density_method flotation
_exptl_crystal_description prism
_exptl_crystal_F_000 408
_exptl_crystal_size_max 0.36
_exptl_crystal_size_mid 0.24
_exptl_crystal_size_min 0.22
_refine_diff_density_max 0.457
_refine_diff_density_min -0.232
_refine_ls_abs_structure_details none
_refine_ls_extinction_method none
_refine_ls_goodness_of_fit_ref 1.092
_refine_ls_hydrogen_treatment mixed
_refine_ls_matrix_type full
_refine_ls_number_parameters 128
_refine_ls_number_reflns 1604
_refine_ls_number_restraints 0
_refine_ls_restrained_S_all 1.092
_refine_ls_R_factor_all 0.0749
_refine_ls_R_factor_gt 0.0647
_refine_ls_shift/su_max 0.000
_refine_ls_shift/su_mean 0.000
_refine_ls_structure_factor_coef Fsqd
_refine_ls_weighting_details 'calc w = 1/[\s^2^(Fo^2^)+(0.1240P)^2^+0.2336P] where P = (Fo^2^+2Fc^2^)/3'
_refine_ls_weighting_scheme calc
_refine_ls_wR_factor_gt 0.1812
_refine_ls_wR_factor_ref 0.1924
_reflns_number_gt 1453
_reflns_number_total 1604
_reflns_threshold_expression I>2\s(I)
_cod_data_source_file na1598.cif
_cod_data_source_block II
_cod_depositor_comments
;
The following automatic conversions were performed:

'_chemical_melting_point' value '108-110' was changed to '109.0(10)'
- the average value was taken and precision was estimated.

Automatic conversion script
Id: cif_fix_values 1646 2011-03-28 12:23:43Z adriana 

The following automatic conversions were performed:

'_chemical_melting_point' value '108-110' was changed to '109.0(10)'
- the average value was taken and precision was estimated.

Automatic conversion script
Id: cif_fix_values 1715 2011-07-08 13:25:40Z adriana 
;
_cod_original_cell_volume 1111.60(13)
_cod_original_sg_symbol_H-M P-4
_cod_database_code 2013323
_cod_database_fobs_code 2013323

loop_
_symmetry_equiv_pos_as_xyz
'x, y, z'
'-x, -y, z'
'y, -x, -z'
'-y, x, -z'

loop_
_atom_site_label
_atom_site_fract_x
_atom_site_fract_y
_atom_site_fract_z
_atom_site_U_iso_or_equiv
_atom_site_adp_type
_atom_site_calc_flag
_atom_site_refinement_flags
_atom_site_occupancy
_atom_site_disorder_assembly
_atom_site_disorder_group
_atom_site_type_symbol
C1 0.26396(19) 0.4626(2) 0.5988(4) 0.0348(5) Uani d . 1 . . C
C2 0.2820(2) 0.4593(3) 0.7781(4) 0.0418(6) Uani d . 1 . . C
H2 0.2700 0.3918 0.8394 0.050 Uiso calc R 1 . . H
C3 0.3169(3) 0.5527(3) 0.8679(4) 0.0479(7) Uani d . 1 . . C
H3 0.3258 0.5502 0.9905 0.057 Uiso calc R 1 . . H
C4 0.3386(3) 0.6496(3) 0.7780(4) 0.0421(6) Uani d . 1 . . C
H4 0.3658 0.7126 0.8393 0.050 Uiso calc R 1 . . H
C5 0.3214(2) 0.6573(2) 0.5995(4) 0.0346(5) Uani d . 1 . . C
C6 0.27945(19) 0.5644(2) 0.5143(3) 0.0328(5) Uani d . 1 . . C
C7 0.2406(2) 0.3562(2) 0.5007(4) 0.0362(5) Uani d . 1 . . C
H7A 0.2194 0.2967 0.5833 0.043 Uiso calc R 1 . . H
H7B 0.1778 0.3679 0.4195 0.043 Uiso calc R 1 . . H
C8 0.1456(3) 0.5701(3) 0.2921(5) 0.0538(9) Uani d . 1 . . C
H8A 0.0996 0.5697 0.3987 0.065 Uiso calc R 1 . . H
H8B 0.1300 0.5008 0.2271 0.065 Uiso calc R 1 . . H
C9 0.1145(3) 0.6675(3) 0.1833(6) 0.0623(11) Uani d . 1 . . C
C10 -0.0248(5) 0.7249(7) -0.0156(14) 0.121(3) Uani d . 1 . . C
H10A 0.0019 0.8008 0.0124 0.145 Uiso calc R 1 . . H
H10B -0.1072 0.7263 -0.0115 0.145 Uiso calc R 1 . . H
C11 0.0099(7) 0.6973(11) -0.1919(15) 0.162(5) Uani d . 1 . . C
H11A 0.0886 0.6760 -0.1915 0.242 Uiso calc R 1 . . H
H11B -0.0005 0.7622 -0.2673 0.242 Uiso calc R 1 . . H
H11C -0.0350 0.6352 -0.2353 0.242 Uiso calc R 1 . . H
O1 0.25834(16) 0.57292(17) 0.3381(2) 0.0388(5) Uani d . 1 . . O
O2 0.1708(2) 0.7465(2) 0.1525(5) 0.0836(12) Uani d . 1 . . O
O3 0.0146(3) 0.6500(4) 0.1151(7) 0.1039(17) Uani d . 1 . . O

loop_
_atom_site_aniso_label
_atom_site_aniso_U_11
_atom_site_aniso_U_22
_atom_site_aniso_U_33
_atom_site_aniso_U_12
_atom_site_aniso_U_13
_atom_site_aniso_U_23
C1 0.0294(10) 0.0399(12) 0.0350(13) 0.0016(9) 0.0005(9) 0.0021(11)
C2 0.0458(14) 0.0459(14) 0.0336(13) 0.0027(11) 0.0016(11) 0.0067(11)
C3 0.0589(17) 0.0537(16) 0.0310(12) 0.0023(13) -0.0006(12) 0.0019(12)
C4 0.0471(13) 0.0436(14) 0.0355(14) 0.0005(11) -0.0007(11) -0.0034(11)
C5 0.0332(11) 0.0359(12) 0.0348(12) 0.0033(9) 0.0003(10) 0.0008(10)
C6 0.0306(10) 0.0380(12) 0.0300(11) 0.0019(9) -0.0023(9) 0.0020(10)
C7 0.0330(11) 0.0369(11) 0.0387(12) -0.0020(8) 0.0018(10) 0.0031(10)
C8 0.0443(15) 0.0575(17) 0.060(2) -0.0157(12) -0.0178(14) 0.0221(16)
C9 0.0428(15) 0.0622(18) 0.082(3) -0.0072(13) -0.0172(17) 0.032(2)
C10 0.068(3) 0.125(5) 0.170(8) -0.009(3) -0.049(4) 0.079(5)
C11 0.092(5) 0.262(14) 0.130(7) 0.008(6) -0.021(5) 0.099(9)
O1 0.0380(9) 0.0449(10) 0.0334(9) -0.0045(7) -0.0082(7) 0.0065(8)
O2 0.0630(16) 0.0655(16) 0.122(3) -0.0168(12) -0.0336(19) 0.0451(19)
O3 0.0547(16) 0.114(3) 0.143(4) -0.0211(16) -0.042(2) 0.069(3)

loop_
_atom_type_symbol
_atom_type_description
_atom_type_scat_dispersion_real
_atom_type_scat_dispersion_imag
_atom_type_scat_source
C C 0.0033 0.0016 'International Tables Vol C Tables 4.2.6.8 and 6.1.1.4'
H H 0.0000 0.0000 'International Tables Vol C Tables 4.2.6.8 and 6.1.1.4'
O O 0.0106 0.0060 'International Tables Vol C Tables 4.2.6.8 and 6.1.1.4'

loop_
_geom_angle_atom_site_label_1
_geom_angle_atom_site_label_2
_geom_angle_atom_site_label_3
_geom_angle_site_symmetry_1
_geom_angle_site_symmetry_3
_geom_angle
C2 C1 C6 . . 117.6(3)
C2 C1 C7 . . 119.9(3)
C6 C1 C7 . . 122.2(2)
C3 C2 C1 . . 121.2(3)
C3 C2 H2 . . 119.4
C1 C2 H2 . . 119.4
C4 C3 C2 . . 119.5(3)
C4 C3 H3 . . 120.3
C2 C3 H3 . . 120.3
C3 C4 C5 . . 121.5(3)
C3 C4 H4 . . 119.2
C5 C4 H4 . . 119.2
C6 C5 C4 . . 117.8(3)
C6 C5 C7 . 3_566 120.9(2)
C4 C5 C7 . 3_566 121.1(3)
O1 C6 C5 . . 118.0(2)
O1 C6 C1 . . 119.8(2)
C5 C6 C1 . . 122.1(2)
C5 C7 C1 4_656 . 109.8(2)
C5 C7 H7A 4_656 . 109.7
C1 C7 H7A . . 109.7
C5 C7 H7B 4_656 . 109.7
C1 C7 H7B . . 109.7
H7A C7 H7B . . 108.2
O1 C8 C9 . . 111.5(2)
O1 C8 H8A . . 109.3
C9 C8 H8A . . 109.3
O1 C8 H8B . . 109.3
C9 C8 H8B . . 109.3
H8A C8 H8B . . 108.0
O2 C9 O3 . . 124.2(3)
O2 C9 C8 . . 126.7(3)
O3 C9 C8 . . 109.0(3)
O3 C10 C11 . . 114.6(8)
O3 C10 H10A . . 108.6
C11 C10 H10A . . 108.6
O3 C10 H10B . . 108.6
C11 C10 H10B . . 108.6
H10A C10 H10B . . 107.6
C10 C11 H11A . . 109.5
C10 C11 H11B . . 109.5
H11A C11 H11B . . 109.5
C10 C11 H11C . . 109.5
H11A C11 H11C . . 109.5
H11B C11 H11C . . 109.5
C6 O1 C8 . . 115.1(2)
C9 O3 C10 . . 118.6(4)

loop_
_geom_bond_atom_site_label_1
_geom_bond_atom_site_label_2
_geom_bond_site_symmetry_2
_geom_bond_distance
_geom_bond_publ_flag
C1 C2 . 1.397(4) ?
C1 C6 . 1.398(4) ?
C1 C7 . 1.511(4) ?
C2 C3 . 1.383(4) ?
C2 H2 . 0.9500 ?
C3 C4 . 1.379(4) ?
C3 H3 . 0.9500 ?
C4 C5 . 1.393(4) ?
C4 H4 . 0.9500 ?
C5 C6 . 1.389(4) ?
C5 C7 3_566 1.509(4) ?
C6 O1 . 1.384(3) ?
C7 C5 4_656 1.509(4) ?
C7 H7A . 0.9900 ?
C7 H7B . 0.9900 ?
C8 O1 . 1.400(3) ?
C8 C9 . 1.487(5) ?
C8 H8A . 0.9900 ?
C8 H8B . 0.9900 ?
C9 O2 . 1.190(4) ?
C9 O3 . 1.327(4) ?
C10 O3 . 1.431(7) ?
C10 C11 . 1.458(16) ?
C10 H10A . 0.9900 ?
C10 H10B . 0.9900 ?
C11 H11A . 0.9800 ?
C11 H11B . 0.9800 ?
C11 H11C . 0.9800 ?

loop_
_geom_torsion_atom_site_label_1
_geom_torsion_atom_site_label_2
_geom_torsion_atom_site_label_3
_geom_torsion_atom_site_label_4
_geom_torsion_site_symmetry_1
_geom_torsion_site_symmetry_4
_geom_torsion
C6 C1 C2 C3 . . -1.8(4)
C7 C1 C2 C3 . . 172.0(3)
C1 C2 C3 C4 . . -2.6(5)
C2 C3 C4 C5 . . 2.9(5)
C3 C4 C5 C6 . . 1.2(4)
C3 C4 C5 C7 . 3_566 -173.7(3)
C4 C5 C6 O1 . . 177.6(2)
C7 C5 C6 O1 3_566 . -7.4(3)
C4 C5 C6 C1 . . -5.8(4)
C7 C5 C6 C1 3_566 . 169.1(2)
C2 C1 C6 O1 . . -177.4(2)
C7 C1 C6 O1 . . 9.0(3)
C2 C1 C6 C5 . . 6.1(4)
C7 C1 C6 C5 . . -167.5(2)
C2 C1 C7 C5 . 4_656 -104.3(3)
C6 C1 C7 C5 . 4_656 69.1(3)
O1 C8 C9 O2 . . -8.5(7)
O1 C8 C9 O3 . . 167.7(4)
C5 C6 O1 C8 . . -111.3(3)
C1 C6 O1 C8 . . 72.1(3)
C9 C8 O1 C6 . . 126.5(4)
O2 C9 O3 C10 . . 5.8(10)
C8 C9 O3 C10 . . -170.5(6)
C11 C10 O3 C9 . . 86.2(9)
